data_7247139
loop_
_publ_author_name
'Palica, Katarzyna'
'Deufel, Fritz'
'Skagseth, Susann'
'Di Santo-Meztler, Paula'
'Thoma, Johannes'
'Andersson Rasmussen, Anna'
'Valkonen, Arto'
'Sunnerhagen, Per'
'Leiros, Hanna-Kirsti S.'
'Andersson, Hanna'
'Erdelyi, Mate'

_publ_section_title
;
 \a-Aminophosphonate inhibitors of metallo-\b-lactamases NDM-1 and VIM-2
;
_journal_name_full 'RSC Medicinal Chemistry'
_journal_paper_doi 10.1039/D3MD00286A
_journal_year 2023
_chemical_formula_moiety 'C24 H35 N2 O6 P S'
_chemical_formula_sum 'C24 H35 N2 O6 P S'
_chemical_formula_weight 510.57
_space_group_crystal_system monoclinic
_space_group_IT_number 14
_space_group_name_Hall '-P 2yn'
_space_group_name_H-M_alt 'P 1 21/n 1'
_atom_sites_solution_hydrogens mixed
_atom_sites_solution_primary iterative
_audit_creation_method SHELXL-2019/2
_audit_update_record
;
2022-08-26 deposited with the CCDC.	2023-08-01 downloaded from the CCDC.
;
_cell_angle_alpha 90
_cell_angle_beta 90.482(3)
_cell_angle_gamma 90
_cell_formula_units_Z 4
_cell_length_a 10.2580(5)
_cell_length_b 17.1642(5)
_cell_length_c 14.6705(4)
_cell_measurement_reflns_used 3867
_cell_measurement_temperature 120(2)
_cell_measurement_theta_max 29.6620
_cell_measurement_theta_min 2.6860
_cell_volume 2582.95(16)
_computing_cell_refinement 'CrysAlisPro 1.171.40.67a (Rigaku OD, 2019)'
_computing_data_collection 'CrysAlisPro 1.171.40.67a (Rigaku OD, 2019)'
_computing_data_reduction 'CrysAlisPro 1.171.40.67a (Rigaku OD, 2019)'
_computing_molecular_graphics SHELXL-2019/2
_computing_publication_material SHELXL-2019/2
_computing_structure_refinement 'SHELXL-2019/2 (Sheldrick, 2019)'
_computing_structure_solution 'SHELXT (Sheldrick, 2015)'
_diffrn_ambient_temperature 120(2)
_diffrn_detector_area_resol_mean 16.0107
_diffrn_measured_fraction_theta_full 1.000
_diffrn_measured_fraction_theta_max 1.000
_diffrn_measurement_device_type 'SuperNova, Single source at offset/far, Eos'
_diffrn_measurement_method '\w scans'
_diffrn_radiation_type MoK\a
_diffrn_radiation_wavelength 0.71073
_diffrn_reflns_av_R_equivalents 0.0580
_diffrn_reflns_av_unetI/netI 0.0823
_diffrn_reflns_Laue_measured_fraction_full 1.000
_diffrn_reflns_Laue_measured_fraction_max 1.000
_diffrn_reflns_limit_h_max 12
_diffrn_reflns_limit_h_min -8
_diffrn_reflns_limit_k_max 20
_diffrn_reflns_limit_k_min -19
_diffrn_reflns_limit_l_max 13
_diffrn_reflns_limit_l_min -17
_diffrn_reflns_number 9815
_diffrn_reflns_point_group_measured_fraction_full 1.000
_diffrn_reflns_point_group_measured_fraction_max 1.000
_diffrn_reflns_theta_full 25.242
_diffrn_reflns_theta_max 25.250
_diffrn_reflns_theta_min 2.313
_diffrn_source 'micro-focus sealed X-ray tube'
_exptl_absorpt_coefficient_mu 0.228
_exptl_absorpt_correction_T_max 1.000
_exptl_absorpt_correction_T_min 0.837
_exptl_absorpt_correction_type gaussian
_exptl_absorpt_process_details
;
CrysAlisPro 1.171.40.67a (Rigaku Oxford Diffraction, 2019)
Numerical absorption correction based on gaussian integration over
a multifaceted crystal model
Empirical absorption correction using spherical harmonics,
 implemented in SCALE3 ABSPACK scaling algorithm.
;
_exptl_crystal_colour colourless
_exptl_crystal_density_diffrn 1.313
_exptl_crystal_description prism
_exptl_crystal_F_000 1088
_exptl_crystal_size_max 0.120
_exptl_crystal_size_mid 0.100
_exptl_crystal_size_min 0.080
_refine_diff_density_max 0.938
_refine_diff_density_min -0.951
_refine_diff_density_rms 0.110
_refine_ls_extinction_method none
_refine_ls_goodness_of_fit_ref 1.107
_refine_ls_hydrogen_treatment mixed
_refine_ls_matrix_type full
_refine_ls_number_parameters 310
_refine_ls_number_reflns 4680
_refine_ls_number_restraints 1
_refine_ls_restrained_S_all 1.107
_refine_ls_R_factor_all 0.1065
_refine_ls_R_factor_gt 0.0782
_refine_ls_shift/su_max 0.000
_refine_ls_shift/su_mean 0.000
_refine_ls_structure_factor_coef Fsqd
_refine_ls_weighting_details 'w=1/[\s^2^(Fo^2^)+(0.1714P)^2^+1.0242P] where P=(Fo^2^+2Fc^2^)/3'
_refine_ls_weighting_scheme calc
_refine_ls_wR_factor_gt 0.2331
_refine_ls_wR_factor_ref 0.2910
_reflns_Friedel_coverage 0.000
_reflns_number_gt 3302
_reflns_number_total 4680
_reflns_threshold_expression 'I > 2\s(I)'
_cod_data_source_file d3md00286a2.cif
_cod_data_source_block 4g-1
_cod_original_sg_symbol_H-M 'P 21/n'
_cod_database_code 7247139
_shelx_shelxl_version_number 2019/2
_shelx_space_group_comment
;
The symmetry employed for this shelxl refinement is uniquely defined
by the following loop, which should always be used as a source of
symmetry information in preference to the above space-group names.
They are only intended as comments.
;
_shelx_estimated_absorpt_t_min 0.973
_shelx_estimated_absorpt_t_max 0.982

loop_
_space_group_symop_operation_xyz
'x, y, z'
'-x+1/2, y+1/2, -z+1/2'
'-x, -y, -z'
'x-1/2, -y-1/2, z-1/2'

loop_
_atom_site_label
_atom_site_type_symbol
_atom_site_fract_x
_atom_site_fract_y
_atom_site_fract_z
_atom_site_U_iso_or_equiv
_atom_site_adp_type
_atom_site_occupancy
_atom_site_site_symmetry_order
_atom_site_calc_flag
_atom_site_refinement_flags_posn
_atom_site_refinement_flags_adp
_atom_site_refinement_flags_occupancy
_atom_site_disorder_assembly
_atom_site_disorder_group
S12 S 0.70495(12) 0.16474(6) 0.55481(8) 0.0382(4) Uani 1 1 d . . . . .
P1 P 0.68131(11) 0.52739(6) 0.60504(7) 0.0264(4) Uani 1 1 d . . . . .
O1 O 0.5954(3) 0.57256(15) 0.5443(2) 0.0318(7) Uani 1 1 d . . . . .
O10 O 0.7326(3) 0.30298(16) 0.6663(2) 0.0367(8) Uani 1 1 d . . . . .
O1A O 0.8052(3) 0.49268(17) 0.55671(19) 0.0324(7) Uani 1 1 d . . . . .
O1B O 0.7425(3) 0.57266(15) 0.6880(2) 0.0360(8) Uani 1 1 d . . . . .
O4C O 0.3327(3) 0.60179(18) 0.7164(2) 0.0428(8) Uani 1 1 d . . . . .
O5C O 0.4252(3) 0.63218(16) 0.8528(2) 0.0371(8) Uani 1 1 d . . . . .
N4 N 0.4959(3) 0.52806(18) 0.7768(2) 0.0270(8) Uani 1 1 d . . . . .
N9 N 0.5841(3) 0.38229(17) 0.5958(2) 0.0258(8) Uani 1 1 d D . . . .
H9 H 0.535(4) 0.389(2) 0.545(2) 0.031 Uiso 1 1 d D U . . .
C2 C 0.6044(4) 0.4450(2) 0.6614(3) 0.0254(9) Uani 1 1 d . . . . .
H2 H 0.667044 0.425414 0.708664 0.031 Uiso 1 1 calc R U . . .
C3 C 0.4765(4) 0.4660(2) 0.7107(3) 0.0267(9) Uani 1 1 d . . . . .
H3 H 0.413506 0.485517 0.663539 0.032 Uiso 1 1 calc R U . . .
C5 C 0.5748(4) 0.5064(2) 0.8573(3) 0.0284(9) Uani 1 1 d . . . . .
H5A H 0.581960 0.551561 0.899077 0.034 Uiso 1 1 calc R U . . .
H5B H 0.663768 0.491761 0.838060 0.034 Uiso 1 1 calc R U . . .
C6 C 0.5118(5) 0.4385(2) 0.9064(3) 0.0359(11) Uani 1 1 d . . . . .
H6A H 0.427220 0.455360 0.931667 0.043 Uiso 1 1 calc R U . . .
H6B H 0.568520 0.422007 0.957777 0.043 Uiso 1 1 calc R U . . .
C7 C 0.4898(5) 0.3697(2) 0.8420(3) 0.0386(11) Uani 1 1 d . . . . .
H7A H 0.440840 0.328345 0.874038 0.046 Uiso 1 1 calc R U . . .
H7B H 0.575015 0.347843 0.823717 0.046 Uiso 1 1 calc R U . . .
C8 C 0.4136(5) 0.3952(2) 0.7571(3) 0.0349(10) Uani 1 1 d . . . . .
H8A H 0.323278 0.408534 0.774531 0.042 Uiso 1 1 calc R U . . .
H8B H 0.409462 0.351387 0.713341 0.042 Uiso 1 1 calc R U . . .
C10 C 0.6502(4) 0.3146(2) 0.6057(3) 0.0292(10) Uani 1 1 d . . . . .
C11 C 0.6178(4) 0.2506(2) 0.5411(3) 0.0283(9) Uani 1 1 d . . . . .
C13 C 0.6143(5) 0.1201(2) 0.4699(3) 0.0325(10) Uani 1 1 d . . . . .
C14 C 0.6288(5) 0.0435(2) 0.4375(3) 0.0398(11) Uani 1 1 d . . . . .
H14 H 0.693723 0.010141 0.462532 0.048 Uiso 1 1 calc R U . . .
C15 C 0.5477(5) 0.0180(2) 0.3694(3) 0.0418(12) Uani 1 1 d . . . . .
H15 H 0.557206 -0.033475 0.346687 0.050 Uiso 1 1 calc R U . . .
C16 C 0.4513(5) 0.0662(3) 0.3328(3) 0.0418(12) Uani 1 1 d . . . . .
H16 H 0.396643 0.047159 0.285145 0.050 Uiso 1 1 calc R U . . .
C17 C 0.4338(5) 0.1415(3) 0.3648(3) 0.0381(11) Uani 1 1 d . . . . .
H17 H 0.366010 0.173559 0.341016 0.046 Uiso 1 1 calc R U . . .
C18 C 0.5193(4) 0.1695(2) 0.4336(3) 0.0274(9) Uani 1 1 d . . . . .
C19 C 0.5241(4) 0.2453(2) 0.4751(3) 0.0273(9) Uani 1 1 d . . . . .
H19 H 0.468128 0.287095 0.458340 0.033 Uiso 1 1 calc R U . . .
C2A C 0.7995(5) 0.4648(3) 0.4629(3) 0.0374(11) Uani 1 1 d . . . . .
H2A1 H 0.707946 0.453501 0.445661 0.045 Uiso 1 1 calc R U . . .
H2A2 H 0.850159 0.415920 0.457595 0.045 Uiso 1 1 calc R U . . .
C3A C 0.8540(5) 0.5248(3) 0.4000(3) 0.0429(12) Uani 1 1 d . . . . .
H3A1 H 0.849708 0.505420 0.337161 0.064 Uiso 1 1 calc R U . . .
H3A2 H 0.803041 0.572866 0.404769 0.064 Uiso 1 1 calc R U . . .
H3A3 H 0.944990 0.535355 0.416681 0.064 Uiso 1 1 calc R U . . .
C2B C 0.7893(5) 0.6524(2) 0.6795(3) 0.0379(11) Uani 1 1 d . . . . .
H2B1 H 0.746020 0.686073 0.724905 0.046 Uiso 1 1 calc R U . . .
H2B2 H 0.768438 0.672767 0.617888 0.046 Uiso 1 1 calc R U . . .
C3B C 0.9309(6) 0.6534(3) 0.6946(5) 0.0689(19) Uani 1 1 d . . . . .
H3B1 H 0.963216 0.706916 0.689004 0.103 Uiso 1 1 calc R U . . .
H3B2 H 0.950802 0.633632 0.755808 0.103 Uiso 1 1 calc R U . . .
H3B3 H 0.973155 0.620365 0.649101 0.103 Uiso 1 1 calc R U . . .
C4C C 0.4115(4) 0.5888(2) 0.7770(3) 0.0295(9) Uani 1 1 d . . . . .
C6C C 0.3576(5) 0.7080(2) 0.8602(3) 0.0361(11) Uani 1 1 d . . . . .
C7C C 0.2114(6) 0.6957(3) 0.8626(4) 0.0548(15) Uani 1 1 d . . . . .
H7C1 H 0.167552 0.746253 0.867470 0.082 Uiso 1 1 calc R U . . .
H7C2 H 0.182865 0.669549 0.806474 0.082 Uiso 1 1 calc R U . . .
H7C3 H 0.189192 0.663394 0.915268 0.082 Uiso 1 1 calc R U . . .
C8C C 0.4066(7) 0.7391(3) 0.9504(4) 0.0656(19) Uani 1 1 d . . . . .
H8C1 H 0.367083 0.790052 0.962063 0.098 Uiso 1 1 calc R U . . .
H8C2 H 0.382935 0.702863 0.999182 0.098 Uiso 1 1 calc R U . . .
H8C3 H 0.501659 0.744497 0.948541 0.098 Uiso 1 1 calc R U . . .
C9C C 0.4019(6) 0.7603(3) 0.7845(4) 0.0492(13) Uani 1 1 d . . . . .
H9C1 H 0.357454 0.810718 0.788995 0.074 Uiso 1 1 calc R U . . .
H9C2 H 0.496332 0.768238 0.789344 0.074 Uiso 1 1 calc R U . . .
H9C3 H 0.380850 0.736229 0.725598 0.074 Uiso 1 1 calc R U . . .

loop_
_atom_site_aniso_label
_atom_site_aniso_U_11
_atom_site_aniso_U_22
_atom_site_aniso_U_33
_atom_site_aniso_U_23
_atom_site_aniso_U_13
_atom_site_aniso_U_12
S12 0.0499(8) 0.0211(6) 0.0436(7) -0.0079(4) -0.0063(6) 0.0078(5)
P1 0.0380(7) 0.0193(6) 0.0219(6) -0.0014(4) -0.0011(5) 0.0001(4)
O1 0.0431(18) 0.0205(14) 0.0318(17) 0.0007(12) -0.0057(13) 0.0053(13)
O10 0.049(2) 0.0255(15) 0.0354(17) -0.0030(13) -0.0114(15) 0.0099(14)
O1A 0.0332(17) 0.0389(16) 0.0249(16) -0.0023(13) -0.0013(12) -0.0026(14)
O1B 0.056(2) 0.0261(15) 0.0255(16) -0.0001(12) -0.0036(14) -0.0140(14)
O4C 0.050(2) 0.0360(17) 0.0422(19) -0.0101(15) -0.0068(16) 0.0144(15)
O5C 0.053(2) 0.0251(15) 0.0333(17) -0.0093(13) -0.0026(14) 0.0153(14)
N4 0.033(2) 0.0193(16) 0.0288(19) -0.0060(13) -0.0011(15) 0.0036(14)
N9 0.036(2) 0.0183(16) 0.0227(18) -0.0058(13) -0.0044(14) 0.0042(14)
C2 0.038(2) 0.0167(17) 0.022(2) -0.0030(16) -0.0016(16) 0.0051(17)
C3 0.035(2) 0.0198(19) 0.025(2) -0.0050(15) -0.0034(17) 0.0047(17)
C5 0.037(2) 0.0229(19) 0.025(2) -0.0020(17) -0.0067(18) 0.0061(18)
C6 0.053(3) 0.028(2) 0.027(2) -0.0038(18) 0.009(2) 0.001(2)
C7 0.059(3) 0.023(2) 0.034(3) -0.0025(18) 0.006(2) -0.008(2)
C8 0.037(3) 0.029(2) 0.039(3) -0.0073(19) 0.0044(19) -0.0042(19)
C10 0.043(3) 0.0206(19) 0.024(2) -0.0010(16) 0.0065(19) 0.0034(18)
C11 0.040(3) 0.0195(19) 0.025(2) -0.0018(16) 0.0058(18) 0.0015(18)
C13 0.043(3) 0.024(2) 0.031(2) -0.0004(18) 0.0102(18) -0.0006(18)
C14 0.043(3) 0.027(2) 0.049(3) -0.008(2) 0.000(2) -0.001(2)
C15 0.051(3) 0.024(2) 0.051(3) -0.013(2) 0.009(2) -0.007(2)
C16 0.051(3) 0.035(2) 0.040(3) -0.016(2) 0.007(2) -0.016(2)
C17 0.044(3) 0.032(2) 0.039(3) -0.009(2) 0.001(2) -0.005(2)
C18 0.030(2) 0.0235(19) 0.029(2) -0.0046(16) 0.0089(17) -0.0054(17)
C19 0.033(2) 0.0225(19) 0.027(2) -0.0033(16) 0.0065(17) -0.0028(17)
C2A 0.050(3) 0.036(2) 0.027(2) -0.0013(18) 0.006(2) 0.004(2)
C3A 0.046(3) 0.049(3) 0.033(3) 0.002(2) 0.004(2) -0.006(2)
C2B 0.057(3) 0.020(2) 0.037(3) -0.0014(18) -0.006(2) -0.006(2)
C3B 0.047(3) 0.034(3) 0.125(6) 0.017(3) -0.004(4) -0.014(2)
C4C 0.035(2) 0.025(2) 0.028(2) -0.0060(18) 0.0002(18) 0.0018(18)
C6C 0.053(3) 0.022(2) 0.034(2) -0.0032(18) 0.006(2) 0.014(2)
C7C 0.057(4) 0.040(3) 0.069(4) 0.004(3) 0.021(3) 0.014(2)
C8C 0.107(5) 0.036(3) 0.054(3) -0.018(3) -0.014(3) 0.035(3)
C9C 0.066(4) 0.026(2) 0.056(3) 0.001(2) 0.012(3) 0.006(2)

loop_
_atom_type_symbol
_atom_type_description
_atom_type_scat_dispersion_real
_atom_type_scat_dispersion_imag
_atom_type_scat_source
C C 0.0033 0.0016 'International Tables Vol C Tables 4.2.6.8 and 6.1.1.4'
H H 0.0000 0.0000 'International Tables Vol C Tables 4.2.6.8 and 6.1.1.4'
N N 0.0061 0.0033 'International Tables Vol C Tables 4.2.6.8 and 6.1.1.4'
O O 0.0106 0.0060 'International Tables Vol C Tables 4.2.6.8 and 6.1.1.4'
P P 0.1023 0.0942 'International Tables Vol C Tables 4.2.6.8 and 6.1.1.4'
S S 0.1246 0.1234 'International Tables Vol C Tables 4.2.6.8 and 6.1.1.4'

loop_
_geom_angle_atom_site_label_1
_geom_angle_atom_site_label_2
_geom_angle_atom_site_label_3
_geom_angle
_geom_angle_site_symmetry_1
_geom_angle_site_symmetry_3
_geom_angle_publ_flag
C13 S12 C11 91.1(2) . . ?
O1 P1 O1B 116.27(17) . . ?
O1 P1 O1A 114.11(17) . . ?
O1B P1 O1A 102.52(17) . . ?
O1 P1 C2 115.14(19) . . ?
O1B P1 C2 101.82(17) . . ?
O1A P1 C2 105.34(17) . . ?
C2A O1A P1 121.5(3) . . ?
C2B O1B P1 121.9(3) . . ?
C4C O5C C6C 120.1(3) . . ?
C4C N4 C3 118.8(3) . . ?
C4C N4 C5 122.6(3) . . ?
C3 N4 C5 115.0(3) . . ?
C10 N9 C2 119.7(3) . . ?
C10 N9 H9 118(3) . . ?
C2 N9 H9 122(3) . . ?
N9 C2 C3 111.4(3) . . ?
N9 C2 P1 109.5(3) . . ?
C3 C2 P1 113.8(3) . . ?
N9 C2 H2 107.3 . . ?
C3 C2 H2 107.3 . . ?
P1 C2 H2 107.3 . . ?
N4 C3 C8 109.8(3) . . ?
N4 C3 C2 111.8(3) . . ?
C8 C3 C2 112.6(3) . . ?
N4 C3 H3 107.5 . . ?
C8 C3 H3 107.5 . . ?
C2 C3 H3 107.5 . . ?
N4 C5 C6 109.9(3) . . ?
N4 C5 H5A 109.7 . . ?
C6 C5 H5A 109.7 . . ?
N4 C5 H5B 109.7 . . ?
C6 C5 H5B 109.7 . . ?
H5A C5 H5B 108.2 . . ?
C5 C6 C7 111.3(3) . . ?
C5 C6 H6A 109.4 . . ?
C7 C6 H6A 109.4 . . ?
C5 C6 H6B 109.4 . . ?
C7 C6 H6B 109.4 . . ?
H6A C6 H6B 108.0 . . ?
C6 C7 C8 110.7(4) . . ?
C6 C7 H7A 109.5 . . ?
C8 C7 H7A 109.5 . . ?
C6 C7 H7B 109.5 . . ?
C8 C7 H7B 109.5 . . ?
H7A C7 H7B 108.1 . . ?
C7 C8 C3 112.0(4) . . ?
C7 C8 H8A 109.2 . . ?
C3 C8 H8A 109.2 . . ?
C7 C8 H8B 109.2 . . ?
C3 C8 H8B 109.2 . . ?
H8A C8 H8B 107.9 . . ?
O10 C10 N9 123.6(4) . . ?
O10 C10 C11 119.2(4) . . ?
N9 C10 C11 117.2(4) . . ?
C19 C11 C10 131.0(4) . . ?
C19 C11 S12 112.7(3) . . ?
C10 C11 S12 116.2(3) . . ?
C18 C13 C14 121.1(4) . . ?
C18 C13 S12 112.1(3) . . ?
C14 C13 S12 126.9(4) . . ?
C15 C14 C13 118.7(5) . . ?
C15 C14 H14 120.6 . . ?
C13 C14 H14 120.6 . . ?
C14 C15 C16 121.2(4) . . ?
C14 C15 H15 119.4 . . ?
C16 C15 H15 119.4 . . ?
C17 C16 C15 121.1(5) . . ?
C17 C16 H16 119.5 . . ?
C15 C16 H16 119.5 . . ?
C16 C17 C18 118.4(5) . . ?
C16 C17 H17 120.8 . . ?
C18 C17 H17 120.8 . . ?
C13 C18 C17 119.5(4) . . ?
C13 C18 C19 111.6(4) . . ?
C17 C18 C19 128.9(4) . . ?
C11 C19 C18 112.5(4) . . ?
C11 C19 H19 123.8 . . ?
C18 C19 H19 123.8 . . ?
O1A C2A C3A 110.2(4) . . ?
O1A C2A H2A1 109.6 . . ?
C3A C2A H2A1 109.6 . . ?
O1A C2A H2A2 109.6 . . ?
C3A C2A H2A2 109.6 . . ?
H2A1 C2A H2A2 108.1 . . ?
C2A C3A H3A1 109.5 . . ?
C2A C3A H3A2 109.5 . . ?
H3A1 C3A H3A2 109.5 . . ?
C2A C3A H3A3 109.5 . . ?
H3A1 C3A H3A3 109.5 . . ?
H3A2 C3A H3A3 109.5 . . ?
O1B C2B C3B 108.9(4) . . ?
O1B C2B H2B1 109.9 . . ?
C3B C2B H2B1 109.9 . . ?
O1B C2B H2B2 109.9 . . ?
C3B C2B H2B2 109.9 . . ?
H2B1 C2B H2B2 108.3 . . ?
C2B C3B H3B1 109.5 . . ?
C2B C3B H3B2 109.5 . . ?
H3B1 C3B H3B2 109.5 . . ?
C2B C3B H3B3 109.5 . . ?
H3B1 C3B H3B3 109.5 . . ?
H3B2 C3B H3B3 109.5 . . ?
O4C C4C O5C 124.5(4) . . ?
O4C C4C N4 124.0(4) . . ?
O5C C4C N4 111.4(4) . . ?
O5C C6C C9C 109.1(4) . . ?
O5C C6C C8C 102.9(4) . . ?
C9C C6C C8C 109.7(4) . . ?
O5C C6C C7C 110.1(4) . . ?
C9C C6C C7C 113.9(4) . . ?
C8C C6C C7C 110.6(5) . . ?
C6C C7C H7C1 109.5 . . ?
C6C C7C H7C2 109.5 . . ?
H7C1 C7C H7C2 109.5 . . ?
C6C C7C H7C3 109.5 . . ?
H7C1 C7C H7C3 109.5 . . ?
H7C2 C7C H7C3 109.5 . . ?
C6C C8C H8C1 109.5 . . ?
C6C C8C H8C2 109.5 . . ?
H8C1 C8C H8C2 109.5 . . ?
C6C C8C H8C3 109.5 . . ?
H8C1 C8C H8C3 109.5 . . ?
H8C2 C8C H8C3 109.5 . . ?
C6C C9C H9C1 109.5 . . ?
C6C C9C H9C2 109.5 . . ?
H9C1 C9C H9C2 109.5 . . ?
C6C C9C H9C3 109.5 . . ?
H9C1 C9C H9C3 109.5 . . ?
H9C2 C9C H9C3 109.5 . . ?

loop_
_geom_bond_atom_site_label_1
_geom_bond_atom_site_label_2
_geom_bond_distance
_geom_bond_site_symmetry_2
_geom_bond_publ_flag
S12 C13 1.728(5) . ?
S12 C11 1.734(4) . ?
P1 O1 1.469(3) . ?
P1 O1B 1.570(3) . ?
P1 O1A 1.577(3) . ?
P1 C2 1.821(4) . ?
O10 C10 1.238(5) . ?
O1A C2A 1.458(5) . ?
O1B C2B 1.457(5) . ?
O4C C4C 1.217(5) . ?
O5C C4C 1.345(5) . ?
O5C C6C 1.479(5) . ?
N4 C4C 1.356(5) . ?
N4 C3 1.453(5) . ?
N4 C5 1.474(5) . ?
N9 C10 1.353(5) . ?
N9 C2 1.457(5) . ?
N9 H9 0.911(19) . ?
C2 C3 1.546(6) . ?
C2 H2 1.0000 . ?
C3 C8 1.537(6) . ?
C3 H3 1.0000 . ?
C5 C6 1.517(6) . ?
C5 H5A 0.9900 . ?
C5 H5B 0.9900 . ?
C6 C7 1.528(6) . ?
C6 H6A 0.9900 . ?
C6 H6B 0.9900 . ?
C7 C8 1.529(6) . ?
C7 H7A 0.9900 . ?
C7 H7B 0.9900 . ?
C8 H8A 0.9900 . ?
C8 H8B 0.9900 . ?
C10 C11 1.487(5) . ?
C11 C19 1.361(6) . ?
C13 C18 1.394(6) . ?
C13 C14 1.406(6) . ?
C14 C15 1.367(7) . ?
C14 H14 0.9500 . ?
C15 C16 1.394(7) . ?
C15 H15 0.9500 . ?
C16 C17 1.387(6) . ?
C16 H16 0.9500 . ?
C17 C18 1.417(6) . ?
C17 H17 0.9500 . ?
C18 C19 1.437(5) . ?
C19 H19 0.9500 . ?
C2A C3A 1.495(6) . ?
C2A H2A1 0.9900 . ?
C2A H2A2 0.9900 . ?
C3A H3A1 0.9800 . ?
C3A H3A2 0.9800 . ?
C3A H3A3 0.9800 . ?
C2B C3B 1.467(8) . ?
C2B H2B1 0.9900 . ?
C2B H2B2 0.9900 . ?
C3B H3B1 0.9800 . ?
C3B H3B2 0.9800 . ?
C3B H3B3 0.9800 . ?
C6C C9C 1.503(7) . ?
C6C C8C 1.509(7) . ?
C6C C7C 1.515(7) . ?
C7C H7C1 0.9800 . ?
C7C H7C2 0.9800 . ?
C7C H7C3 0.9800 . ?
C8C H8C1 0.9800 . ?
C8C H8C2 0.9800 . ?
C8C H8C3 0.9800 . ?
C9C H9C1 0.9800 . ?
C9C H9C2 0.9800 . ?
C9C H9C3 0.9800 . ?

loop_
_geom_hbond_atom_site_label_D
_geom_hbond_atom_site_label_H
_geom_hbond_atom_site_label_A
_geom_hbond_distance_DH
_geom_hbond_distance_HA
_geom_hbond_distance_DA
_geom_hbond_angle_DHA
_geom_hbond_site_symmetry_A
_geom_hbond_publ_flag
N9 H9 O1 0.911(19) 1.97(2) 2.856(4) 163(4) 3_666 yes

loop_
_geom_torsion_atom_site_label_1
_geom_torsion_atom_site_label_2
_geom_torsion_atom_site_label_3
_geom_torsion_atom_site_label_4
_geom_torsion
_geom_torsion_site_symmetry_1
_geom_torsion_site_symmetry_2
_geom_torsion_site_symmetry_3
_geom_torsion_site_symmetry_4
_geom_torsion_publ_flag
O1 P1 O1A C2A -35.8(3) . . . . ?
O1B P1 O1A C2A -162.4(3) . . . . ?
C2 P1 O1A C2A 91.5(3) . . . . ?
O1 P1 O1B C2B -39.7(4) . . . . ?
O1A P1 O1B C2B 85.5(4) . . . . ?
C2 P1 O1B C2B -165.7(3) . . . . ?
C10 N9 C2 C3 -119.4(4) . . . . ?
C10 N9 C2 P1 113.9(3) . . . . ?
O1 P1 C2 N9 74.1(3) . . . . ?
O1B P1 C2 N9 -159.2(3) . . . . ?
O1A P1 C2 N9 -52.5(3) . . . . ?
O1 P1 C2 C3 -51.3(3) . . . . ?
O1B P1 C2 C3 75.4(3) . . . . ?
O1A P1 C2 C3 -177.9(3) . . . . ?
C4C N4 C3 C8 -102.1(4) . . . . ?
C5 N4 C3 C8 56.7(5) . . . . ?
C4C N4 C3 C2 132.2(4) . . . . ?
C5 N4 C3 C2 -68.9(4) . . . . ?
N9 C2 C3 N4 179.5(3) . . . . ?
P1 C2 C3 N4 -56.1(4) . . . . ?
N9 C2 C3 C8 55.4(4) . . . . ?
P1 C2 C3 C8 179.7(3) . . . . ?
C4C N4 C5 C6 99.6(4) . . . . ?
C3 N4 C5 C6 -58.4(5) . . . . ?
N4 C5 C6 C7 55.1(5) . . . . ?
C5 C6 C7 C8 -53.6(5) . . . . ?
C6 C7 C8 C3 52.4(5) . . . . ?
N4 C3 C8 C7 -52.9(5) . . . . ?
C2 C3 C8 C7 72.4(4) . . . . ?
C2 N9 C10 O10 -2.9(6) . . . . ?
C2 N9 C10 C11 175.3(4) . . . . ?
O10 C10 C11 C19 173.0(4) . . . . ?
N9 C10 C11 C19 -5.3(7) . . . . ?
O10 C10 C11 S12 -2.2(5) . . . . ?
N9 C10 C11 S12 179.5(3) . . . . ?
C13 S12 C11 C19 0.1(3) . . . . ?
C13 S12 C11 C10 176.2(3) . . . . ?
C11 S12 C13 C18 -0.9(3) . . . . ?
C11 S12 C13 C14 179.1(4) . . . . ?
C18 C13 C14 C15 0.0(7) . . . . ?
S12 C13 C14 C15 -180.0(4) . . . . ?
C13 C14 C15 C16 -0.6(7) . . . . ?
C14 C15 C16 C17 -0.5(7) . . . . ?
C15 C16 C17 C18 2.2(7) . . . . ?
C14 C13 C18 C17 1.7(6) . . . . ?
S12 C13 C18 C17 -178.4(3) . . . . ?
C14 C13 C18 C19 -178.6(4) . . . . ?
S12 C13 C18 C19 1.4(5) . . . . ?
C16 C17 C18 C13 -2.7(6) . . . . ?
C16 C17 C18 C19 177.6(4) . . . . ?
C10 C11 C19 C18 -174.6(4) . . . . ?
S12 C11 C19 C18 0.7(5) . . . . ?
C13 C18 C19 C11 -1.4(5) . . . . ?
C17 C18 C19 C11 178.4(4) . . . . ?
P1 O1A C2A C3A 100.4(4) . . . . ?
P1 O1B C2B C3B -115.1(5) . . . . ?
C6C O5C C4C O4C -10.4(7) . . . . ?
C6C O5C C4C N4 170.3(4) . . . . ?
C3 N4 C4C O4C -12.5(7) . . . . ?
C5 N4 C4C O4C -169.7(4) . . . . ?
C3 N4 C4C O5C 166.8(4) . . . . ?
C5 N4 C4C O5C 9.7(5) . . . . ?
C4C O5C C6C C9C -59.4(6) . . . . ?
C4C O5C C6C C8C -175.8(4) . . . . ?
C4C O5C C6C C7C 66.3(5) . . . . ?
